data_4504611
loop_
_publ_author_name
'Adams, Christopher J.'
'Angeloni, Alessandro'
'Orpen, A. Guy'
'Podesta, Thomas J.'
'Shore, Benjamin'

_publ_section_title
;
 Crystal Synthesis of Organic&#x2212;Inorganic Hybrid Salts Based on
 Tetrachloroplatinate and -palladate Salts of Organic Cations:&#x2009;
 Formation of Linear, Two-, and Three-Dimensional
 NH&#x00B7;&#x00B7;&#x00B7;Cl Hydrogen Bond Networks
;
_journal_issue 2
_journal_name_full 'Crystal Growth &amp; Design'
_journal_page_first 411
_journal_paper_doi 10.1021/cg050362o
_journal_volume 6
_journal_year 2006
_chemical_formula_sum 'C4 H16 Cl4 N2 O2 Pd'
_chemical_formula_weight 372.39
_chemical_name_systematic
;
 ?
;
_space_group_IT_number 14
_symmetry_cell_setting monoclinic
_symmetry_space_group_name_Hall '-P 2ybc'
_symmetry_space_group_name_H-M 'P 1 21/c 1'
_atom_sites_solution_hydrogens geom
_atom_sites_solution_primary direct
_atom_sites_solution_secondary difmap
_audit_creation_method SHELXL-97
_cell_angle_alpha 90.00
_cell_angle_beta 111.502(2)
_cell_angle_gamma 90.00
_cell_formula_units_Z 2
_cell_length_a 8.5472(10)
_cell_length_b 7.0726(8)
_cell_length_c 10.9161(12)
_cell_measurement_reflns_used 90
_cell_measurement_temperature 173(2)
_cell_volume 613.96(12)
_computing_cell_refinement 'Bruker SMART'
_computing_data_collection 'Bruker SMART'
_computing_data_reduction 'Bruker SHELXTL'
_computing_molecular_graphics 'Bruker SHELXTL'
_computing_publication_material 'Bruker SHELXTL'
_computing_structure_refinement 'SHELXL-97 (Sheldrick, 1997)'
_computing_structure_solution 'SHELXS-97 (Sheldrick, 1990)'
_diffrn_ambient_temperature 173(2)
_diffrn_measured_fraction_theta_full 0.994
_diffrn_measured_fraction_theta_max 0.994
_diffrn_measurement_device_type 'CCD area detector'
_diffrn_measurement_method 'phi and omega scans'
_diffrn_radiation_monochromator graphite
_diffrn_radiation_source 'fine-focus sealed tube'
_diffrn_radiation_type MoK\a
_diffrn_radiation_wavelength 0.71073
_diffrn_reflns_av_R_equivalents 0.0249
_diffrn_reflns_av_sigmaI/netI 0.0290
_diffrn_reflns_limit_h_max 11
_diffrn_reflns_limit_h_min -11
_diffrn_reflns_limit_k_max 4
_diffrn_reflns_limit_k_min -9
_diffrn_reflns_limit_l_max 14
_diffrn_reflns_limit_l_min -13
_diffrn_reflns_number 3698
_diffrn_reflns_theta_full 27.50
_diffrn_reflns_theta_max 27.50
_diffrn_reflns_theta_min 2.56
_diffrn_standards_decay_% none
_exptl_absorpt_coefficient_mu 2.356
_exptl_absorpt_correction_T_max 1
_exptl_absorpt_correction_T_min 0.798297
_exptl_absorpt_correction_type multi-scan
_exptl_crystal_colour yellow
_exptl_crystal_density_diffrn 2.014
_exptl_crystal_density_method 'not measured'
_exptl_crystal_description plate
_exptl_crystal_F_000 368
_exptl_crystal_size_max 0.2
_exptl_crystal_size_mid 0.1
_exptl_crystal_size_min 0.02
_refine_diff_density_max 0.356
_refine_diff_density_min -0.395
_refine_diff_density_rms 0.075
_refine_ls_extinction_coef 0.0073(8)
_refine_ls_extinction_expression Fc^*^=kFc[1+0.001xFc^2^\l^3^/sin(2\q)]^-1/4^
_refine_ls_extinction_method SHELXL
_refine_ls_goodness_of_fit_ref 1.051
_refine_ls_hydrogen_treatment mixed
_refine_ls_matrix_type full
_refine_ls_number_parameters 70
_refine_ls_number_reflns 1395
_refine_ls_number_restraints 0
_refine_ls_restrained_S_all 1.051
_refine_ls_R_factor_all 0.0189
_refine_ls_R_factor_gt 0.0171
_refine_ls_shift/su_max 0.001
_refine_ls_shift/su_mean 0.000
_refine_ls_structure_factor_coef Fsqd
_refine_ls_weighting_details 'calc w=1/[\s^2^(Fo^2^)+(0.0212P)^2^+0.0000P] where P=(Fo^2^+2Fc^2^)/3'
_refine_ls_weighting_scheme calc
_refine_ls_wR_factor_gt 0.0439
_refine_ls_wR_factor_ref 0.0447
_reflns_number_gt 1301
_reflns_number_total 1395
_reflns_threshold_expression >2sigma(I)
_cod_data_source_file cg050362osi20050725_015150.cif
_cod_data_source_block 15
_cod_depositor_comments
;
The following automatic conversions were performed:

'_symmetry_cell_setting' value 'Monoclinic' changed to 'monoclinic'
according to /home/saulius/struct/CIF-dictionaries/cif_core.dic
dictionary named 'cif_core.dic' version 2.4.1 from 2010-06-29.

Automatic conversion script
Id: cif_fix_values 1715 2011-07-08 13:25:40Z adriana 
;
_cod_original_sg_symbol_H-M P2(1)/c
_cod_database_code 4504611

loop_
_symmetry_equiv_pos_as_xyz
'x, y, z'
'-x, y+1/2, -z+1/2'
'-x, -y, -z'
'x, -y-1/2, z-1/2'

loop_
_atom_site_label
_atom_site_type_symbol
_atom_site_fract_x
_atom_site_fract_y
_atom_site_fract_z
_atom_site_U_iso_or_equiv
_atom_site_adp_type
_atom_site_occupancy
_atom_site_symmetry_multiplicity
_atom_site_calc_flag
_atom_site_refinement_flags
Pd1 Pd 0.0000 0.0000 0.0000 0.01573(8) Uani 1 2 d S
Cl1 Cl -0.01406(4) 0.16502(5) 0.17873(3) 0.02167(11) Uani 1 1 d .
Cl2 Cl -0.28467(5) 0.03357(6) -0.11011(4) 0.02306(11) Uani 1 1 d .
O1 O -0.2200(2) -0.0026(2) -0.62654(18) 0.0361(4) Uani 1 1 d .
N1 N -0.3269(2) 0.02052(18) -0.41512(16) 0.0211(3) Uani 1 1 d .
H10A H -0.2467 0.0264 -0.3340 0.025 Uiso 1 1 calc R
H10B H -0.2768 0.0340 -0.4742 0.025 Uiso 1 1 calc R
C2 C -0.4117(2) -0.1678(2) -0.43377(15) 0.0220(3) Uani 1 1 d .
H2A H -0.4587 -0.1869 -0.3662 0.026 Uiso 1 1 calc R
H2B H -0.3302 -0.2671 -0.4256 0.026 Uiso 1 1 calc R
C1 C -0.44941(19) 0.1778(2) -0.43155(15) 0.0217(3) Uani 1 1 d .
H1B H -0.3917 0.2982 -0.4216 0.026 Uiso 1 1 calc R
H1C H -0.4976 0.1690 -0.3639 0.026 Uiso 1 1 calc R
H1 H -0.167(3) -0.087(4) -0.641(3) 0.053(8) Uiso 1 1 d .
H2 H -0.191(4) 0.088(5) -0.652(3) 0.079(11) Uiso 1 1 d .

loop_
_atom_site_aniso_label
_atom_site_aniso_U_11
_atom_site_aniso_U_22
_atom_site_aniso_U_33
_atom_site_aniso_U_23
_atom_site_aniso_U_13
_atom_site_aniso_U_12
Pd1 0.01614(12) 0.01613(12) 0.01508(11) 0.00070(5) 0.00592(8) 0.00103(5)
Cl1 0.02128(19) 0.0254(2) 0.01856(18) -0.00231(14) 0.00754(15) 0.00349(14)
Cl2 0.0176(2) 0.0310(2) 0.0192(2) -0.00217(15) 0.00510(16) 0.00328(15)
O1 0.0442(10) 0.0317(9) 0.0454(10) 0.0045(6) 0.0316(8) 0.0039(6)
N1 0.0183(7) 0.0266(8) 0.0173(7) -0.0014(5) 0.0051(6) -0.0022(5)
C2 0.0229(7) 0.0202(8) 0.0217(7) -0.0004(6) 0.0067(6) -0.0015(6)
C1 0.0233(8) 0.0218(8) 0.0201(7) -0.0016(6) 0.0080(7) -0.0030(6)

loop_
_atom_type_symbol
_atom_type_description
_atom_type_scat_dispersion_real
_atom_type_scat_dispersion_imag
_atom_type_scat_source
C C 0.0033 0.0016 'International Tables Vol C Tables 4.2.6.8 and 6.1.1.4'
H H 0.0000 0.0000 'International Tables Vol C Tables 4.2.6.8 and 6.1.1.4'
N N 0.0061 0.0033 'International Tables Vol C Tables 4.2.6.8 and 6.1.1.4'
Cl Cl 0.1484 0.1585 'International Tables Vol C Tables 4.2.6.8 and 6.1.1.4'
Pd Pd -0.9988 1.0072 'International Tables Vol C Tables 4.2.6.8 and 6.1.1.4'
O O 0.0106 0.0060 'International Tables Vol C Tables 4.2.6.8 and 6.1.1.4'

loop_
_geom_angle_atom_site_label_1
_geom_angle_atom_site_label_2
_geom_angle_atom_site_label_3
_geom_angle
_geom_angle_site_symmetry_1
_geom_angle_site_symmetry_3
Cl2 Pd1 Cl2 180.0 . 3
Cl2 Pd1 Cl1 89.045(14) . 3
Cl2 Pd1 Cl1 90.954(14) 3 3
Cl2 Pd1 Cl1 90.954(14) . .
Cl2 Pd1 Cl1 89.046(14) 3 .
Cl1 Pd1 Cl1 180.0 3 .
C1 N1 C2 111.32(14) . .
N1 C2 C1 110.02(13) . 3_454
N1 C1 C2 110.31(13) . 3_454

loop_
_geom_bond_atom_site_label_1
_geom_bond_atom_site_label_2
_geom_bond_distance
_geom_bond_site_symmetry_2
Pd1 Cl2 2.2972(5) .
Pd1 Cl2 2.2972(5) 3
Pd1 Cl1 2.3141(4) 3
Pd1 Cl1 2.3141(4) .
N1 C1 1.493(2) .
N1 C2 1.494(2) .
C2 C1 1.515(2) 3_454
C1 C2 1.515(2) 3_454
